data_7005894
loop_
_publ_author_name
'Nimitsiriwat, Nonsee'
'Gibson, Vernon C.'
'Marshall, Edward L.'
'White, Andrew J. P.'
'Dale, Sophie H.'
'Elsegood, Mark R. J.'

_publ_section_title
;
 Tert-butylamidinate tin(ii) complexes: high activity, single-site
 initiators for the controlled production of polylactide.
;
_journal_issue 39
_journal_name_full 'Dalton transactions (Cambridge, England : 2003)'
_journal_page_first 4464
_journal_page_last 4471
_journal_paper_doi 10.1039/b706663e
_journal_year 2007
_chemical_formula_sum 'C31 H49 N3 Sn'
_chemical_formula_weight 582.42
_chemical_name_systematic
;
?
;
_space_group_IT_number 2
_symmetry_cell_setting triclinic
_symmetry_space_group_name_Hall '-P 1'
_symmetry_space_group_name_H-M 'P -1'
_atom_sites_solution_hydrogens geom
_atom_sites_solution_primary direct
_atom_sites_solution_secondary difmap
_audit_creation_method SHELXL-97
_cell_angle_alpha 99.131(2)
_cell_angle_beta 107.283(2)
_cell_angle_gamma 106.213(2)
_cell_formula_units_Z 2
_cell_length_a 10.0495(9)
_cell_length_b 11.0334(10)
_cell_length_c 15.5989(14)
_cell_measurement_reflns_used 8995
_cell_measurement_temperature 150(2)
_cell_measurement_theta_max 28.70
_cell_measurement_theta_min 2.19
_cell_volume 1529.8(2)
_computing_cell_refinement 'Bruker SAINT'
_computing_data_collection 'Bruker SMART'
_computing_data_reduction 'Bruker SAINT'
_computing_molecular_graphics 'Bruker SHELXTL'
_computing_publication_material 'Bruker SHELXTL and local programs'
_computing_structure_refinement 'Bruker SHELXTL'
_computing_structure_solution 'Bruker SHELXTL'
_diffrn_ambient_temperature 150(2)
_diffrn_measured_fraction_theta_full 0.990
_diffrn_measured_fraction_theta_max 0.867
_diffrn_measurement_device_type 'Bruker SMART 1000 CCD diffractometer'
_diffrn_measurement_method '\w rotation with narrow frames'
_diffrn_radiation_monochromator graphite
_diffrn_radiation_source 'sealed tube'
_diffrn_radiation_type MoK\a
_diffrn_radiation_wavelength 0.71073
_diffrn_reflns_av_R_equivalents 0.0214
_diffrn_reflns_av_sigmaI/netI 0.0349
_diffrn_reflns_limit_h_max 13
_diffrn_reflns_limit_h_min -13
_diffrn_reflns_limit_k_max 14
_diffrn_reflns_limit_k_min -14
_diffrn_reflns_limit_l_max 20
_diffrn_reflns_limit_l_min -20
_diffrn_reflns_number 13187
_diffrn_reflns_theta_full 26.00
_diffrn_reflns_theta_max 28.87
_diffrn_reflns_theta_min 1.99
_diffrn_standards_decay_% 0
_diffrn_standards_number 0
_exptl_absorpt_coefficient_mu 0.857
_exptl_absorpt_correction_T_max 0.935
_exptl_absorpt_correction_T_min 0.659
_exptl_absorpt_correction_type multi-scan
_exptl_absorpt_process_details 'SADABS, v2.03 Sheldrick, G.M. (2001)'
_exptl_crystal_colour 'pale yellow'
_exptl_crystal_density_diffrn 1.264
_exptl_crystal_density_method 'not measured'
_exptl_crystal_description column
_exptl_crystal_F_000 612
_exptl_crystal_size_max 0.53
_exptl_crystal_size_mid 0.09
_exptl_crystal_size_min 0.08
_refine_diff_density_max 1.060
_refine_diff_density_min -1.175
_refine_diff_density_rms 0.072
_refine_ls_extinction_method none
_refine_ls_goodness_of_fit_ref 1.064
_refine_ls_hydrogen_treatment constr
_refine_ls_matrix_type full
_refine_ls_number_parameters 329
_refine_ls_number_reflns 6970
_refine_ls_number_restraints 0
_refine_ls_restrained_S_all 1.064
_refine_ls_R_factor_all 0.0331
_refine_ls_R_factor_gt 0.0280
_refine_ls_shift/su_max 0.000
_refine_ls_shift/su_mean 0.000
_refine_ls_structure_factor_coef Fsqd
_refine_ls_weighting_details 'calc w=1/[\s^2^(Fo^2^)+(0.0365P)^2^+0.4090P] where P=(Fo^2^+2Fc^2^)/3'
_refine_ls_weighting_scheme calc
_refine_ls_wR_factor_gt 0.0679
_refine_ls_wR_factor_ref 0.0704
_reflns_number_gt 6286
_reflns_number_total 6970
_reflns_threshold_expression I>2\s(I)
_cod_data_source_file b706663e.txt
_cod_data_source_block 4
_cod_original_sg_symbol_H-M P-1
_cod_database_code 7005894

loop_
_symmetry_equiv_pos_as_xyz
'x, y, z'
'-x, -y, -z'

loop_
_atom_site_label
_atom_site_type_symbol
_atom_site_fract_x
_atom_site_fract_y
_atom_site_fract_z
_atom_site_U_iso_or_equiv
_atom_site_adp_type
_atom_site_occupancy
_atom_site_symmetry_multiplicity
_atom_site_calc_flag
_atom_site_refinement_flags
_atom_site_disorder_assembly
_atom_site_disorder_group
Sn1 Sn -0.177516(14) 0.154532(13) 0.136129(9) 0.02013(5) Uani 1 1 d . . .
N1 N 0.05384(17) 0.16974(16) 0.22298(11) 0.0187(3) Uani 1 1 d . . .
N2 N -0.12165(17) 0.13528(15) 0.28229(11) 0.0174(3) Uani 1 1 d . . .
C1 C 0.0193(2) 0.14054(17) 0.29504(13) 0.0167(4) Uani 1 1 d . . .
C2 C 0.1252(2) 0.1283(2) 0.38516(14) 0.0203(4) Uani 1 1 d . . .
C3 C 0.1286(2) 0.2289(2) 0.46730(15) 0.0293(5) Uani 1 1 d . . .
H3A H 0.0304 0.2050 0.4726 0.044 Uiso 1 1 calc R . .
H3B H 0.1550 0.3161 0.4565 0.044 Uiso 1 1 calc R . .
H3C H 0.2024 0.2294 0.5250 0.044 Uiso 1 1 calc R . .
C4 C 0.0722(2) -0.0089(2) 0.40032(15) 0.0265(4) Uani 1 1 d . . .
H4A H 0.1402 -0.0116 0.4593 0.040 Uiso 1 1 calc R . .
H4B H 0.0707 -0.0741 0.3490 0.040 Uiso 1 1 calc R . .
H4C H -0.0280 -0.0285 0.4023 0.040 Uiso 1 1 calc R . .
C5 C 0.2866(2) 0.1586(2) 0.38926(15) 0.0288(5) Uani 1 1 d . . .
H5A H 0.3501 0.1614 0.4514 0.043 Uiso 1 1 calc R . .
H5B H 0.3214 0.2435 0.3763 0.043 Uiso 1 1 calc R . .
H5C H 0.2909 0.0903 0.3427 0.043 Uiso 1 1 calc R . .
C6 C 0.1775(2) 0.1675(2) 0.19573(13) 0.0199(4) Uani 1 1 d . . .
C7 C 0.2713(2) 0.2853(2) 0.19098(15) 0.0255(4) Uani 1 1 d . . .
C8 C 0.3845(2) 0.2820(2) 0.15701(16) 0.0314(5) Uani 1 1 d . . .
H8 H 0.4489 0.3613 0.1539 0.038 Uiso 1 1 calc R . .
C9 C 0.4043(2) 0.1658(3) 0.12787(16) 0.0332(5) Uani 1 1 d . . .
H9 H 0.4827 0.1654 0.1058 0.040 Uiso 1 1 calc R . .
C10 C 0.3093(2) 0.0498(2) 0.13094(15) 0.0283(5) Uani 1 1 d . . .
H10 H 0.3233 -0.0300 0.1106 0.034 Uiso 1 1 calc R . .
C11 C 0.1935(2) 0.0476(2) 0.16328(14) 0.0219(4) Uani 1 1 d . . .
C12 C 0.2527(3) 0.4146(2) 0.2214(2) 0.0390(6) Uani 1 1 d . . .
H12 H 0.1576 0.3953 0.2336 0.047 Uiso 1 1 calc R . .
C13 C 0.2402(4) 0.4880(3) 0.1466(3) 0.0647(9) Uani 1 1 d . . .
H13A H 0.3297 0.5045 0.1306 0.097 Uiso 1 1 calc R . .
H13B H 0.2298 0.5715 0.1697 0.097 Uiso 1 1 calc R . .
H13C H 0.1529 0.4354 0.0911 0.097 Uiso 1 1 calc R . .
C14 C 0.3784(4) 0.5024(3) 0.3124(2) 0.0593(8) Uani 1 1 d . . .
H14A H 0.4736 0.5222 0.3031 0.089 Uiso 1 1 calc R . .
H14B H 0.3809 0.4569 0.3617 0.089 Uiso 1 1 calc R . .
H14C H 0.3608 0.5841 0.3305 0.089 Uiso 1 1 calc R . .
C15 C 0.0855(2) -0.0830(2) 0.15904(15) 0.0241(4) Uani 1 1 d . . .
H15 H 0.0353 -0.0656 0.2038 0.029 Uiso 1 1 calc R . .
C16 C -0.0351(3) -0.1438(2) 0.06209(16) 0.0351(5) Uani 1 1 d . . .
H16A H -0.0881 -0.0834 0.0464 0.053 Uiso 1 1 calc R . .
H16B H -0.1053 -0.2263 0.0615 0.053 Uiso 1 1 calc R . .
H16C H 0.0108 -0.1607 0.0163 0.053 Uiso 1 1 calc R . .
C17 C 0.1617(3) -0.1800(3) 0.1878(2) 0.0435(6) Uani 1 1 d . . .
H17A H 0.2043 -0.2054 0.1419 0.065 Uiso 1 1 calc R . .
H17B H 0.0888 -0.2579 0.1909 0.065 Uiso 1 1 calc R . .
H17C H 0.2409 -0.1389 0.2490 0.065 Uiso 1 1 calc R . .
C18 C -0.2223(2) 0.07449(19) 0.32392(13) 0.0188(4) Uani 1 1 d . . .
C19 C -0.2600(2) 0.1521(2) 0.38765(13) 0.0210(4) Uani 1 1 d . . .
C20 C -0.3706(2) 0.0907(2) 0.41900(15) 0.0269(4) Uani 1 1 d . . .
H20 H -0.3958 0.1424 0.4622 0.032 Uiso 1 1 calc R . .
C21 C -0.4445(2) -0.0425(2) 0.38932(16) 0.0305(5) Uani 1 1 d . . .
H21 H -0.5189 -0.0820 0.4123 0.037 Uiso 1 1 calc R . .
C22 C -0.4095(2) -0.1183(2) 0.32567(15) 0.0277(4) Uani 1 1 d . . .
H22 H -0.4604 -0.2103 0.3052 0.033 Uiso 1 1 calc R . .
C23 C -0.3005(2) -0.0619(2) 0.29105(14) 0.0218(4) Uani 1 1 d . . .
C24 C -0.1923(2) 0.3003(2) 0.41828(15) 0.0259(4) Uani 1 1 d . . .
H24 H -0.1034 0.3268 0.3999 0.031 Uiso 1 1 calc R . .
C25 C -0.3039(3) 0.3588(2) 0.36738(18) 0.0377(6) Uani 1 1 d . . .
H25A H -0.3297 0.3281 0.3001 0.057 Uiso 1 1 calc R . .
H25B H -0.2596 0.4545 0.3869 0.057 Uiso 1 1 calc R . .
H25C H -0.3937 0.3314 0.3826 0.057 Uiso 1 1 calc R . .
C26 C -0.1414(3) 0.3561(3) 0.52402(17) 0.0391(6) Uani 1 1 d . . .
H26A H -0.2283 0.3395 0.5428 0.059 Uiso 1 1 calc R . .
H26B H -0.0884 0.4507 0.5406 0.059 Uiso 1 1 calc R . .
H26C H -0.0751 0.3139 0.5561 0.059 Uiso 1 1 calc R . .
C27 C -0.2793(2) -0.1496(2) 0.21428(15) 0.0266(4) Uani 1 1 d . . .
H27 H -0.1906 -0.0975 0.2027 0.032 Uiso 1 1 calc R . .
C28 C -0.4145(3) -0.1910(2) 0.12376(17) 0.0371(5) Uani 1 1 d . . .
H28A H -0.5026 -0.2447 0.1327 0.056 Uiso 1 1 calc R . .
H28B H -0.3964 -0.2418 0.0737 0.056 Uiso 1 1 calc R . .
H28C H -0.4307 -0.1129 0.1072 0.056 Uiso 1 1 calc R . .
C29 C -0.2517(3) -0.2722(2) 0.2394(2) 0.0395(6) Uani 1 1 d . . .
H29A H -0.1702 -0.2460 0.2995 0.059 Uiso 1 1 calc R . .
H29B H -0.2253 -0.3179 0.1913 0.059 Uiso 1 1 calc R . .
H29C H -0.3420 -0.3305 0.2433 0.059 Uiso 1 1 calc R . .
N3 N -0.1517(2) 0.34857(18) 0.16110(12) 0.0274(4) Uani 1 1 d . . .
C30 C -0.2273(3) 0.3956(3) 0.08596(19) 0.0451(6) Uani 1 1 d . . .
H30A H -0.2979 0.4308 0.1032 0.068 Uiso 1 1 calc R . .
H30B H -0.2809 0.3231 0.0294 0.068 Uiso 1 1 calc R . .
H30C H -0.1543 0.4646 0.0745 0.068 Uiso 1 1 calc R . .
C31 C -0.0682(3) 0.4520(2) 0.24573(16) 0.0303(5) Uani 1 1 d . . .
H31A H 0.0041 0.5217 0.2343 0.045 Uiso 1 1 calc R . .
H31B H -0.0159 0.4172 0.2940 0.045 Uiso 1 1 calc R . .
H31C H -0.1361 0.4873 0.2664 0.045 Uiso 1 1 calc R . .

loop_
_atom_site_aniso_label
_atom_site_aniso_U_11
_atom_site_aniso_U_22
_atom_site_aniso_U_33
_atom_site_aniso_U_23
_atom_site_aniso_U_13
_atom_site_aniso_U_12
Sn1 0.01737(7) 0.02449(8) 0.01780(8) 0.00528(5) 0.00541(5) 0.00731(5)
N1 0.0139(7) 0.0240(8) 0.0222(8) 0.0099(7) 0.0083(6) 0.0085(6)
N2 0.0138(7) 0.0205(8) 0.0187(8) 0.0061(6) 0.0071(6) 0.0052(6)
C1 0.0155(8) 0.0161(8) 0.0189(9) 0.0046(7) 0.0068(7) 0.0051(7)
C2 0.0149(9) 0.0275(10) 0.0211(9) 0.0099(8) 0.0073(7) 0.0086(8)
C3 0.0242(10) 0.0385(12) 0.0214(10) 0.0038(9) 0.0035(8) 0.0127(9)
C4 0.0226(10) 0.0342(11) 0.0277(11) 0.0172(9) 0.0099(8) 0.0118(9)
C5 0.0165(9) 0.0443(13) 0.0274(11) 0.0161(10) 0.0066(8) 0.0111(9)
C6 0.0143(9) 0.0282(10) 0.0213(9) 0.0113(8) 0.0083(7) 0.0088(8)
C7 0.0190(9) 0.0300(11) 0.0336(11) 0.0156(9) 0.0135(9) 0.0094(8)
C8 0.0209(10) 0.0416(13) 0.0376(13) 0.0189(11) 0.0172(9) 0.0077(9)
C9 0.0214(10) 0.0556(15) 0.0284(11) 0.0122(11) 0.0155(9) 0.0143(10)
C10 0.0231(10) 0.0403(12) 0.0257(11) 0.0061(9) 0.0114(9) 0.0156(9)
C11 0.0185(9) 0.0296(10) 0.0202(9) 0.0087(8) 0.0074(8) 0.0103(8)
C12 0.0315(12) 0.0270(11) 0.0724(19) 0.0226(12) 0.0323(13) 0.0110(10)
C13 0.075(2) 0.0422(16) 0.080(2) 0.0320(16) 0.0179(19) 0.0254(16)
C14 0.089(2) 0.0350(14) 0.064(2) 0.0120(14) 0.0401(19) 0.0244(16)
C15 0.0241(10) 0.0260(10) 0.0266(10) 0.0080(8) 0.0117(8) 0.0121(9)
C16 0.0312(12) 0.0336(12) 0.0316(12) 0.0026(10) 0.0089(10) 0.0041(10)
C17 0.0392(14) 0.0366(13) 0.0624(18) 0.0216(13) 0.0176(13) 0.0208(12)
C18 0.0117(8) 0.0280(10) 0.0190(9) 0.0093(8) 0.0065(7) 0.0073(7)
C19 0.0144(9) 0.0307(10) 0.0190(9) 0.0071(8) 0.0058(7) 0.0096(8)
C20 0.0189(10) 0.0445(13) 0.0232(10) 0.0119(9) 0.0112(8) 0.0141(9)
C21 0.0179(10) 0.0468(13) 0.0333(12) 0.0202(10) 0.0146(9) 0.0095(9)
C22 0.0180(10) 0.0312(11) 0.0332(12) 0.0137(9) 0.0098(9) 0.0038(8)
C23 0.0153(9) 0.0272(10) 0.0230(10) 0.0089(8) 0.0067(8) 0.0062(8)
C24 0.0218(10) 0.0330(11) 0.0241(10) 0.0039(9) 0.0104(8) 0.0109(9)
C25 0.0309(12) 0.0372(13) 0.0483(15) 0.0109(12) 0.0134(11) 0.0179(11)
C26 0.0382(13) 0.0446(14) 0.0290(12) -0.0033(11) 0.0142(11) 0.0110(11)
C27 0.0225(10) 0.0216(10) 0.0319(11) 0.0048(9) 0.0114(9) 0.0013(8)
C28 0.0315(12) 0.0348(12) 0.0329(13) 0.0024(10) 0.0085(10) 0.0005(10)
C29 0.0409(14) 0.0244(11) 0.0536(16) 0.0081(11) 0.0202(12) 0.0096(10)
N3 0.0308(9) 0.0289(9) 0.0249(9) 0.0116(8) 0.0063(8) 0.0152(8)
C30 0.0486(16) 0.0431(14) 0.0420(15) 0.0203(12) 0.0034(12) 0.0223(13)
C31 0.0345(12) 0.0258(11) 0.0335(12) 0.0090(9) 0.0141(10) 0.0124(9)

loop_
_atom_type_symbol
_atom_type_description
_atom_type_scat_dispersion_real
_atom_type_scat_dispersion_imag
_atom_type_scat_source
C C 0.0033 0.0016 'International Tables Vol C Tables 4.2.6.8 and 6.1.1.4'
H H 0.0000 0.0000 'International Tables Vol C Tables 4.2.6.8 and 6.1.1.4'
N N 0.0061 0.0033 'International Tables Vol C Tables 4.2.6.8 and 6.1.1.4'
Sn Sn -0.6537 1.4246 'International Tables Vol C Tables 4.2.6.8 and 6.1.1.4'

loop_
_geom_angle_atom_site_label_1
_geom_angle_atom_site_label_2
_geom_angle_atom_site_label_3
_geom_angle
_geom_angle_site_symmetry_1
_geom_angle_site_symmetry_3
_geom_angle_publ_flag
N3 Sn1 N2 99.36(6) . . ?
N3 Sn1 N1 99.42(7) . . ?
N2 Sn1 N1 58.38(6) . . ?
C1 N2 C18 130.57(16) . . ?
C1 N2 Sn1 95.77(11) . . ?
C18 N2 Sn1 127.32(12) . . ?
C1 N1 C6 131.64(16) . . ?
C1 N1 Sn1 95.53(11) . . ?
C6 N1 Sn1 129.90(12) . . ?
N1 C1 N2 109.66(16) . . ?
N1 C1 C2 126.54(16) . . ?
N2 C1 C2 123.51(16) . . ?
C4 C2 C5 107.68(16) . . ?
C4 C2 C3 108.39(17) . . ?
C5 C2 C3 107.02(17) . . ?
C4 C2 C1 112.01(16) . . ?
C5 C2 C1 113.88(16) . . ?
C3 C2 C1 107.64(16) . . ?
C7 C6 C11 120.59(18) . . ?
C7 C6 N1 118.48(18) . . ?
C11 C6 N1 120.46(17) . . ?
C8 C7 C6 118.7(2) . . ?
C8 C7 C12 119.48(19) . . ?
C6 C7 C12 121.78(18) . . ?
C9 C8 C7 121.2(2) . . ?
C8 C9 C10 119.65(19) . . ?
C9 C10 C11 121.4(2) . . ?
C10 C11 C6 118.35(19) . . ?
C10 C11 C15 119.48(19) . . ?
C6 C11 C15 122.13(17) . . ?
C7 C12 C13 112.4(2) . . ?
C7 C12 C14 112.1(2) . . ?
C13 C12 C14 109.9(2) . . ?
C11 C15 C17 113.20(18) . . ?
C11 C15 C16 110.80(18) . . ?
C17 C15 C16 110.29(19) . . ?
C19 C18 C23 119.68(17) . . ?
C19 C18 N2 120.12(17) . . ?
C23 C18 N2 119.55(17) . . ?
C20 C19 C18 118.68(19) . . ?
C20 C19 C24 118.55(18) . . ?
C18 C19 C24 122.64(17) . . ?
C21 C20 C19 122.0(2) . . ?
C20 C21 C22 119.34(19) . . ?
C21 C22 C23 121.1(2) . . ?
C22 C23 C18 119.08(19) . . ?
C22 C23 C27 117.88(18) . . ?
C18 C23 C27 122.90(17) . . ?
C19 C24 C25 109.61(18) . . ?
C19 C24 C26 113.02(19) . . ?
C25 C24 C26 110.02(19) . . ?
C23 C27 C28 110.20(18) . . ?
C23 C27 C29 113.43(19) . . ?
C28 C27 C29 109.54(19) . . ?
C31 N3 C30 111.86(19) . . ?
C31 N3 Sn1 129.53(14) . . ?
C30 N3 Sn1 118.61(16) . . ?

loop_
_geom_bond_atom_site_label_1
_geom_bond_atom_site_label_2
_geom_bond_distance
_geom_bond_site_symmetry_2
_geom_bond_publ_flag
Sn1 N3 2.0414(18) . ?
Sn1 N2 2.2401(16) . ?
Sn1 N1 2.2600(15) . ?
N1 C1 1.331(2) . ?
N1 C6 1.433(2) . ?
N2 C1 1.354(2) . ?
N2 C18 1.430(2) . ?
C1 C2 1.542(3) . ?
C2 C4 1.540(3) . ?
C2 C5 1.541(3) . ?
C2 C3 1.541(3) . ?
C6 C7 1.405(3) . ?
C6 C11 1.409(3) . ?
C7 C8 1.396(3) . ?
C7 C12 1.511(3) . ?
C8 C9 1.379(3) . ?
C9 C10 1.384(3) . ?
C10 C11 1.395(3) . ?
C11 C15 1.521(3) . ?
C12 C13 1.518(4) . ?
C12 C14 1.538(4) . ?
C15 C17 1.529(3) . ?
C15 C16 1.530(3) . ?
C18 C19 1.414(3) . ?
C18 C23 1.414(3) . ?
C19 C20 1.393(3) . ?
C19 C24 1.517(3) . ?
C20 C21 1.377(3) . ?
C21 C22 1.385(3) . ?
C22 C23 1.399(3) . ?
C23 C27 1.521(3) . ?
C24 C25 1.531(3) . ?
C24 C26 1.537(3) . ?
C27 C28 1.535(3) . ?
C27 C29 1.540(3) . ?
N3 C31 1.441(3) . ?
N3 C30 1.451(3) . ?

loop_
_geom_torsion_atom_site_label_1
_geom_torsion_atom_site_label_2
_geom_torsion_atom_site_label_3
_geom_torsion_atom_site_label_4
_geom_torsion
_geom_torsion_site_symmetry_1
_geom_torsion_site_symmetry_2
_geom_torsion_site_symmetry_3
_geom_torsion_site_symmetry_4
_geom_torsion_publ_flag
N3 Sn1 N2 C1 -100.34(12) . . . . ?
N1 Sn1 N2 C1 -4.98(10) . . . . ?
N3 Sn1 N2 C18 105.63(16) . . . . ?
N1 Sn1 N2 C18 -159.01(17) . . . . ?
N3 Sn1 N1 C1 100.30(12) . . . . ?
N2 Sn1 N1 C1 5.06(10) . . . . ?
N3 Sn1 N1 C6 -97.66(17) . . . . ?
N2 Sn1 N1 C6 167.10(18) . . . . ?
C6 N1 C1 N2 -169.12(19) . . . . ?
Sn1 N1 C1 N2 -7.58(16) . . . . ?
C6 N1 C1 C2 17.0(3) . . . . ?
Sn1 N1 C1 C2 178.51(16) . . . . ?
C18 N2 C1 N1 160.37(18) . . . . ?
Sn1 N2 C1 N1 7.65(16) . . . . ?
C18 N2 C1 C2 -25.5(3) . . . . ?
Sn1 N2 C1 C2 -178.22(15) . . . . ?
N1 C1 C2 C4 -120.3(2) . . . . ?
N2 C1 C2 C4 66.5(2) . . . . ?
N1 C1 C2 C5 2.2(3) . . . . ?
N2 C1 C2 C5 -170.97(18) . . . . ?
N1 C1 C2 C3 120.6(2) . . . . ?
N2 C1 C2 C3 -52.5(2) . . . . ?
C1 N1 C6 C7 -118.4(2) . . . . ?
Sn1 N1 C6 C7 85.8(2) . . . . ?
C1 N1 C6 C11 69.5(3) . . . . ?
Sn1 N1 C6 C11 -86.3(2) . . . . ?
C11 C6 C7 C8 -2.6(3) . . . . ?
N1 C6 C7 C8 -174.68(19) . . . . ?
C11 C6 C7 C12 177.3(2) . . . . ?
N1 C6 C7 C12 5.2(3) . . . . ?
C6 C7 C8 C9 0.4(3) . . . . ?
C12 C7 C8 C9 -179.5(2) . . . . ?
C7 C8 C9 C10 1.0(3) . . . . ?
C8 C9 C10 C11 -0.2(3) . . . . ?
C9 C10 C11 C6 -1.9(3) . . . . ?
C9 C10 C11 C15 175.8(2) . . . . ?
C7 C6 C11 C10 3.3(3) . . . . ?
N1 C6 C11 C10 175.22(18) . . . . ?
C7 C6 C11 C15 -174.31(19) . . . . ?
N1 C6 C11 C15 -2.4(3) . . . . ?
C8 C7 C12 C13 53.2(3) . . . . ?
C6 C7 C12 C13 -126.7(2) . . . . ?
C8 C7 C12 C14 -71.1(3) . . . . ?
C6 C7 C12 C14 109.0(2) . . . . ?
C10 C11 C15 C17 42.1(3) . . . . ?
C6 C11 C15 C17 -140.4(2) . . . . ?
C10 C11 C15 C16 -82.4(2) . . . . ?
C6 C11 C15 C16 95.1(2) . . . . ?
C1 N2 C18 C19 110.0(2) . . . . ?
Sn1 N2 C18 C19 -105.04(18) . . . . ?
C1 N2 C18 C23 -79.3(3) . . . . ?
Sn1 N2 C18 C23 65.7(2) . . . . ?
C23 C18 C19 C20 2.2(3) . . . . ?
N2 C18 C19 C20 172.93(17) . . . . ?
C23 C18 C19 C24 -173.55(18) . . . . ?
N2 C18 C19 C24 -2.9(3) . . . . ?
C18 C19 C20 C21 -0.5(3) . . . . ?
C24 C19 C20 C21 175.49(19) . . . . ?
C19 C20 C21 C22 -0.6(3) . . . . ?
C20 C21 C22 C23 0.0(3) . . . . ?
C21 C22 C23 C18 1.8(3) . . . . ?
C21 C22 C23 C27 -174.0(2) . . . . ?
C19 C18 C23 C22 -2.9(3) . . . . ?
N2 C18 C23 C22 -173.62(17) . . . . ?
C19 C18 C23 C27 172.67(18) . . . . ?
N2 C18 C23 C27 1.9(3) . . . . ?
C20 C19 C24 C25 -73.0(2) . . . . ?
C18 C19 C24 C25 102.8(2) . . . . ?
C20 C19 C24 C26 50.2(3) . . . . ?
C18 C19 C24 C26 -134.1(2) . . . . ?
C22 C23 C27 C28 69.0(2) . . . . ?
C18 C23 C27 C28 -106.6(2) . . . . ?
C22 C23 C27 C29 -54.2(3) . . . . ?
C18 C23 C27 C29 130.2(2) . . . . ?
N2 Sn1 N3 C31 21.5(2) . . . . ?
N1 Sn1 N3 C31 -37.8(2) . . . . ?
N2 Sn1 N3 C30 -157.44(18) . . . . ?
N1 Sn1 N3 C30 143.31(18) . . . . ?
